data_7154590
loop_
_publ_author_name
'Subba Reddy, B. V.'
'Gopal Reddy, S.'
'Durgaprasad, M.'
'Bhadra, Manika Pal'
'Sridhar, B.'

_publ_section_title
;
 Domino Prins/pinacol reaction for the stereoselective synthesis of
 spiro[pyran-4,4'-quinoline]-2',3'-dione derivatives.
;
_journal_issue 32
_journal_name_full 'Organic &amp; biomolecular chemistry'
_journal_page_first 8729
_journal_page_last 8733
_journal_paper_doi 10.1039/c5ob01077b
_journal_volume 13
_journal_year 2015
_chemical_formula_moiety 'C18 H23 N O3'
_chemical_formula_sum 'C18 H23 N O3'
_chemical_formula_weight 301.37
_space_group_crystal_system orthorhombic
_space_group_IT_number 33
_space_group_name_Hall 'P 2c -2n'
_space_group_name_H-M_alt 'P n a 21'
_symmetry_space_group_name_Hall 'P 2c -2n'
_symmetry_space_group_name_H-M 'P n a 21'
_atom_sites_solution_hydrogens geom
_atom_sites_solution_primary direct
_audit_creation_date 2015-04-23
_audit_creation_method
;
  Olex2 1.2
  (compiled Dec  5 2012 16:20:19, GUI svn.r4385)
;
_audit_update_record
;
2015-04-23 deposited with the CCDC.
2015-07-10 downloaded from the CCDC.
;
_cell_angle_alpha 90
_cell_angle_beta 90
_cell_angle_gamma 90
_cell_formula_units_Z 4
_cell_length_a 24.909(2)
_cell_length_b 9.2315(8)
_cell_length_c 6.9138(6)
_cell_measurement_reflns_used 8716
_cell_measurement_temperature 294(2)
_cell_measurement_theta_max 28.19
_cell_measurement_theta_min 2.35
_cell_volume 1589.8(2)
_computing_cell_refinement 'SAINT (Bruker, 2001)'
_computing_data_collection 'SMART (Bruker, 2001)'
_computing_data_reduction 'SAINT v6.45A (Bruker, 2003)'
_computing_molecular_graphics
;
O. V. Dolomanov, L. J. Bourhis, R. J. Gildea, J. A. K. Howard and H. Puschmann,
OLEX2: a complete structure solution, refinement and analysis program.
J. Appl. Cryst. (2009). 42, 339-341.
;
_computing_publication_material
;
O. V. Dolomanov, L. J. Bourhis, R. J. Gildea, J. A. K. Howard and H. Puschmann,
OLEX2: a complete structure solution, refinement and analysis program.
J. Appl. Cryst. (2009). 42, 339-341.
;
_computing_structure_refinement
;
SHELXL, G.M. Sheldrick, Acta Cryst.
(2008). A64, 112-122
;
_computing_structure_solution
;
SHELXS, G.M. Sheldrick, Acta Cryst.
(2008). A64, 112-122
;
_diffrn_ambient_temperature 294(2)
_diffrn_measured_fraction_theta_full 1.000
_diffrn_measured_fraction_theta_max 0.991
_diffrn_measurement_device_type 'CCD area detector'
_diffrn_measurement_method 'phi and omega scans'
_diffrn_radiation_monochromator graphite
_diffrn_radiation_type MoK\a
_diffrn_radiation_wavelength 0.71073
_diffrn_reflns_av_R_equivalents 0.0202
_diffrn_reflns_av_unetI/netI 0.0169
_diffrn_reflns_laue_measured_fraction_full 1.000
_diffrn_reflns_laue_measured_fraction_max 0.991
_diffrn_reflns_limit_h_max 31
_diffrn_reflns_limit_h_min -33
_diffrn_reflns_limit_k_max 12
_diffrn_reflns_limit_k_min -12
_diffrn_reflns_limit_l_max 9
_diffrn_reflns_limit_l_min -9
_diffrn_reflns_number 17913
_diffrn_reflns_point_group_measured_fraction_full 1.000
_diffrn_reflns_point_group_measured_fraction_max 0.974
_diffrn_reflns_theta_full 25.242
_diffrn_reflns_theta_max 28.301
_diffrn_reflns_theta_min 1.635
_exptl_absorpt_coefficient_mu 0.085
_exptl_absorpt_correction_T_max 0.97
_exptl_absorpt_correction_T_min 0.93
_exptl_absorpt_correction_type none
_exptl_absorpt_process_details 'SADABS; Bruker,2001'
_exptl_crystal_colour colorless
_exptl_crystal_density_diffrn 1.259
_exptl_crystal_description block
_exptl_crystal_F_000 648
_exptl_crystal_size_max 0.21
_exptl_crystal_size_mid 0.18
_exptl_crystal_size_min 0.11
_refine_diff_density_max 0.258
_refine_diff_density_min -0.169
_refine_diff_density_rms 0.045
_refine_ls_abs_structure_details
;
 Flack x determined using 1560 quotients [(I+)-(I-)]/[(I+)+(I-)]
 (Parsons, Flack and Wagner, Acta Cryst. B69 (2013) 249-259).
;
_refine_ls_abs_structure_Flack 0.7(3)
_refine_ls_extinction_method none
_refine_ls_goodness_of_fit_ref 1.040
_refine_ls_hydrogen_treatment constr
_refine_ls_matrix_type full
_refine_ls_number_parameters 203
_refine_ls_number_reflns 3849
_refine_ls_number_restraints 1
_refine_ls_restrained_S_all 1.039
_refine_ls_R_factor_all 0.0427
_refine_ls_R_factor_gt 0.0404
_refine_ls_shift/su_max 0.000
_refine_ls_shift/su_mean 0.000
_refine_ls_structure_factor_coef Fsqd
_refine_ls_weighting_details 'w=1/[\s^2^(Fo^2^)+(0.0744P)^2^+0.1058P] where P=(Fo^2^+2Fc^2^)/3'
_refine_ls_weighting_scheme calc
_refine_ls_wR_factor_gt 0.1063
_refine_ls_wR_factor_ref 0.1087
_reflns_Friedel_coverage 0.816
_reflns_friedel_fraction_full 0.999
_reflns_friedel_fraction_max 0.953
_reflns_number_gt 3626
_reflns_number_total 3849
_reflns_threshold_expression 'I > 2\s(I)'
_cod_data_source_file c5ob01077b2.cif
_cod_data_source_block ay91
_cod_depositor_comments 'Adding full bibliography for 7154590.cif.'
_cod_database_code 7154590
_olex2_refinement_description
;
1. Others
 Fixed Uiso: H2(0.049) H3(0.056) H4(0.055) H5(0.048) H8A(0.044) H8B(0.044)
 H9A(0.055) H9B(0.055) H10(0.043) H11A(0.044) H11B(0.044) H13A(0.09) H13B(0.09)
 H13C(0.09) H14A(0.091) H14B(0.091) H14C(0.091) H15A(0.081) H15B(0.081)
 H15C(0.081) H18A(0.069) H18B(0.069) H18C(0.069)
 Fixed X: H2(0.5469) H3(0.511) H4(0.4189) H5(0.3635) H8A(0.426) H8B(0.3823)
 H9A(0.3601) H9B(0.3532) H10(0.3005) H11A(0.3135) H11B(0.3221) H13A(0.2243)
 H13B(0.2186) H13C(0.1703) H14A(0.161) H14B(0.2036) H14C(0.2119) H15A(0.2365)
 H15B(0.2339) H15C(0.1815) H18A(0.5635) H18B(0.5682) H18C(0.5766)
 Fixed Y: H2(0.5212) H3(0.2917) H4(0.2602) H5(0.4601) H8A(0.8403) H8B(0.7287)
 H9A(1.0104) H9B(0.9612) H10(0.933) H11A(0.6367) H11B(0.7009) H13A(0.61)
 H13B(0.7203) H13C(0.6943) H14A(0.9473) H14B(0.9857) H14C(1.0385) H15A(0.8533)
 H15B(0.6887) H15C(0.7825) H18A(0.895) H18B(0.7378) H18C(0.7649)
 Fixed Z: H2(0.0698) H3(0.0512) H4(0.0331) H5(0.0198) H8A(-0.2168) H8B(-
 0.2845) H9A(-0.1451) H9B(-0.3609) H10(0.0904) H11A(-0.008) H11B(0.1996) H13A(-
 0.0478) H13B(-0.219) H13C(-0.0777) H14A(0.0222) H14B(-0.1368) H14C(0.0767)
 H15A(0.3365) H15B(0.2814) H15C(0.2805) H18A(0.0079) H18B(-0.076) H18C(0.1458)
;
_shelx_estimated_absorpt_t_max 0.991
_shelx_estimated_absorpt_t_min 0.982
_shelx_shelxl_version_number 2014/7
_shelx_space_group_comment
;
The symmetry employed for this shelxl refinement is uniquely defined
by the following loop, which should always be used as a source of
symmetry information in preference to the above space-group names.
They are only intended as comments.
;

loop_
_space_group_symop_operation_xyz
'x, y, z'
'-x, -y, z+1/2'
'x+1/2, -y+1/2, z'
'-x+1/2, y+1/2, z+1/2'

loop_
_atom_site_label
_atom_site_type_symbol
_atom_site_fract_x
_atom_site_fract_y
_atom_site_fract_z
_atom_site_U_iso_or_equiv
_atom_site_adp_type
_atom_site_occupancy
_atom_site_site_symmetry_order
_atom_site_calc_flag
_atom_site_refinement_flags_posn
_atom_site_refinement_flags_adp
C1 C 0.47664(7) 0.63096(18) 0.0537(3) 0.0322(3) Uani 1 1 d . .
C2 C 0.50994(7) 0.5094(2) 0.0593(3) 0.0409(4) Uani 1 1 d . .
H2 H 0.5469 0.5212 0.0698 0.049 Uiso 1 1 calc R U
C3 C 0.48844(8) 0.3719(2) 0.0494(3) 0.0463(4) Uani 1 1 d . .
H3 H 0.5110 0.2917 0.0512 0.056 Uiso 1 1 calc R U
C4 C 0.43352(9) 0.35291(19) 0.0367(3) 0.0460(4) Uani 1 1 d . .
H4 H 0.4189 0.2602 0.0331 0.055 Uiso 1 1 calc R U
C5 C 0.40041(8) 0.47333(19) 0.0294(3) 0.0398(4) Uani 1 1 d . .
H5 H 0.3635 0.4601 0.0198 0.048 Uiso 1 1 calc R U
C6 C 0.42083(6) 0.61367(16) 0.0358(3) 0.0310(3) Uani 1 1 d . .
C7 C 0.38517(6) 0.74794(17) 0.0159(3) 0.0306(3) Uani 1 1 d . .
C8 C 0.38967(7) 0.80642(19) -0.1938(3) 0.0363(4) Uani 1 1 d . .
H8A H 0.4260 0.8403 -0.2168 0.044 Uiso 1 1 calc R U
H8B H 0.3823 0.7287 -0.2845 0.044 Uiso 1 1 calc R U
C9 C 0.35055(7) 0.9294(2) -0.2275(3) 0.0457(5) Uani 1 1 d . .
H9A H 0.3601 1.0104 -0.1451 0.055 Uiso 1 1 calc R U
H9B H 0.3532 0.9612 -0.3609 0.055 Uiso 1 1 calc R U
C10 C 0.28978(6) 0.85001(18) 0.0110(3) 0.0359(4) Uani 1 1 d . .
H10 H 0.3005 0.9330 0.0904 0.043 Uiso 1 1 calc R U
C11 C 0.32569(6) 0.72135(18) 0.0626(3) 0.0365(4) Uani 1 1 d . .
H11A H 0.3135 0.6367 -0.0080 0.044 Uiso 1 1 calc R U
H11B H 0.3221 0.7009 0.1996 0.044 Uiso 1 1 calc R U
C12 C 0.22915(7) 0.82163(18) 0.0430(3) 0.0408(4) Uani 1 1 d . .
C13 C 0.20870(9) 0.7003(3) -0.0874(5) 0.0602(6) Uani 1 1 d . .
H13A H 0.2243 0.6100 -0.0478 0.090 Uiso 1 1 calc R U
H13B H 0.2186 0.7203 -0.2190 0.090 Uiso 1 1 calc R U
H13C H 0.1703 0.6943 -0.0777 0.090 Uiso 1 1 calc R U
C14 C 0.19859(8) 0.9613(3) -0.0030(5) 0.0606(7) Uani 1 1 d . .
H14A H 0.1610 0.9473 0.0222 0.091 Uiso 1 1 calc R U
H14B H 0.2036 0.9857 -0.1368 0.091 Uiso 1 1 calc R U
H14C H 0.2119 1.0385 0.0767 0.091 Uiso 1 1 calc R U
C15 C 0.21936(8) 0.7830(3) 0.2551(4) 0.0538(6) Uani 1 1 d . .
H15A H 0.2365 0.8533 0.3365 0.081 Uiso 1 1 calc R U
H15B H 0.2339 0.6887 0.2814 0.081 Uiso 1 1 calc R U
H15C H 0.1815 0.7825 0.2805 0.081 Uiso 1 1 calc R U
C16 C 0.40985(7) 0.85576(19) 0.1552(3) 0.0393(4) Uani 1 1 d . .
C17 C 0.46977(7) 0.8876(2) 0.1225(3) 0.0401(4) Uani 1 1 d . .
C18 C 0.55687(7) 0.7944(2) 0.0332(4) 0.0458(4) Uani 1 1 d . .
H18A H 0.5635 0.8950 0.0079 0.069 Uiso 1 1 calc R U
H18B H 0.5682 0.7378 -0.0760 0.069 Uiso 1 1 calc R U
H18C H 0.5766 0.7649 0.1458 0.069 Uiso 1 1 calc R U
N1 N 0.49940(5) 0.77211(16) 0.0662(2) 0.0359(3) Uani 1 1 d . .
O1 O 0.29672(5) 0.88752(17) -0.1881(2) 0.0464(4) Uani 1 1 d . .
O2 O 0.38694(7) 0.9154(2) 0.2846(3) 0.0715(6) Uani 1 1 d . .
O3 O 0.48730(7) 1.00923(17) 0.1465(3) 0.0606(5) Uani 1 1 d . .

loop_
_atom_site_aniso_label
_atom_site_aniso_U_11
_atom_site_aniso_U_22
_atom_site_aniso_U_33
_atom_site_aniso_U_23
_atom_site_aniso_U_13
_atom_site_aniso_U_12
C1 0.0320(7) 0.0351(8) 0.0295(7) 0.0012(6) -0.0022(7) 0.0011(6)
C2 0.0342(8) 0.0463(10) 0.0423(9) 0.0014(8) -0.0058(8) 0.0082(7)
C3 0.0561(11) 0.0372(9) 0.0457(10) -0.0002(9) -0.0077(10) 0.0170(8)
C4 0.0589(11) 0.0302(7) 0.0488(11) -0.0006(8) -0.0064(10) 0.0002(7)
C5 0.0409(8) 0.0337(8) 0.0448(10) 0.0003(8) -0.0035(8) -0.0029(7)
C6 0.0301(7) 0.0301(7) 0.0326(8) 0.0007(6) -0.0007(7) 0.0015(6)
C7 0.0256(7) 0.0292(7) 0.0370(8) 0.0012(6) 0.0022(6) 0.0005(5)
C8 0.0312(8) 0.0389(9) 0.0389(9) 0.0049(7) 0.0051(7) 0.0025(6)
C9 0.0350(9) 0.0478(10) 0.0544(11) 0.0186(9) 0.0105(8) 0.0037(8)
C10 0.0271(7) 0.0331(7) 0.0474(10) 0.0058(7) 0.0046(7) -0.0005(6)
C11 0.0265(7) 0.0360(8) 0.0470(10) 0.0077(8) 0.0045(7) -0.0006(6)
C12 0.0267(7) 0.0350(8) 0.0608(12) 0.0051(9) 0.0063(8) 0.0008(6)
C13 0.0368(10) 0.0615(13) 0.0825(16) -0.0091(13) 0.0029(11) -0.0111(9)
C14 0.0335(9) 0.0488(11) 0.099(2) 0.0197(12) 0.0081(11) 0.0093(8)
C15 0.0394(10) 0.0543(11) 0.0678(15) 0.0084(10) 0.0195(10) 0.0020(9)
C16 0.0340(9) 0.0372(8) 0.0466(10) -0.0070(8) 0.0017(8) 0.0010(7)
C17 0.0345(9) 0.0390(9) 0.0467(10) -0.0064(8) -0.0004(7) -0.0051(7)
C18 0.0280(7) 0.0551(10) 0.0542(11) 0.0062(10) -0.0015(8) -0.0049(7)
N1 0.0262(6) 0.0393(7) 0.0422(8) 0.0007(7) -0.0016(6) -0.0026(5)
O1 0.0306(6) 0.0560(8) 0.0525(8) 0.0182(7) 0.0044(6) 0.0052(5)
O2 0.0469(8) 0.0919(13) 0.0758(12) -0.0473(11) 0.0081(9) -0.0009(8)
O3 0.0540(10) 0.0430(8) 0.0848(13) -0.0160(8) 0.0037(9) -0.0140(6)

loop_
_atom_type_symbol
_atom_type_description
_atom_type_scat_dispersion_real
_atom_type_scat_dispersion_imag
_atom_type_scat_source
C C 0.0033 0.0016 'International Tables Vol C Tables 4.2.6.8 and 6.1.1.4'
H H 0.0000 0.0000 'International Tables Vol C Tables 4.2.6.8 and 6.1.1.4'
N N 0.0061 0.0033 'International Tables Vol C Tables 4.2.6.8 and 6.1.1.4'
O O 0.0106 0.0060 'International Tables Vol C Tables 4.2.6.8 and 6.1.1.4'

loop_
_geom_angle_atom_site_label_1
_geom_angle_atom_site_label_2
_geom_angle_atom_site_label_3
_geom_angle
C2 C1 C6 119.93(15)
C2 C1 N1 119.84(15)
C6 C1 N1 120.23(14)
C1 C2 H2 119.8
C3 C2 C1 120.50(16)
C3 C2 H2 119.8
C2 C3 H3 119.8
C2 C3 C4 120.31(16)
C4 C3 H3 119.8
C3 C4 H4 120.3
C3 C4 C5 119.32(17)
C5 C4 H4 120.3
C4 C5 H5 119.1
C4 C5 C6 121.87(17)
C6 C5 H5 119.1
C1 C6 C7 119.35(13)
C5 C6 C1 118.04(14)
C5 C6 C7 122.57(14)
C6 C7 C8 108.90(13)
C6 C7 C11 114.29(13)
C11 C7 C8 108.76(14)
C16 C7 C6 103.83(13)
C16 C7 C8 109.65(15)
C16 C7 C11 111.27(14)
C7 C8 H8A 109.4
C7 C8 H8B 109.4
H8A C8 H8B 108.0
C9 C8 C7 110.98(15)
C9 C8 H8A 109.4
C9 C8 H8B 109.4
C8 C9 H9A 109.2
C8 C9 H9B 109.2
H9A C9 H9B 107.9
O1 C9 C8 111.95(15)
O1 C9 H9A 109.2
O1 C9 H9B 109.2
C11 C10 H10 108.5
C11 C10 C12 113.92(13)
C12 C10 H10 108.5
O1 C10 H10 108.5
O1 C10 C11 110.00(15)
O1 C10 C12 107.26(15)
C7 C11 H11A 109.0
C7 C11 H11B 109.0
C10 C11 C7 113.02(13)
C10 C11 H11A 109.0
C10 C11 H11B 109.0
H11A C11 H11B 107.8
C13 C12 C10 111.41(17)
C13 C12 C14 109.2(2)
C13 C12 C15 110.02(19)
C14 C12 C10 108.22(14)
C15 C12 C10 109.42(17)
C15 C12 C14 108.47(19)
C12 C13 H13A 109.5
C12 C13 H13B 109.5
C12 C13 H13C 109.5
H13A C13 H13B 109.5
H13A C13 H13C 109.5
H13B C13 H13C 109.5
C12 C14 H14A 109.5
C12 C14 H14B 109.5
C12 C14 H14C 109.5
H14A C14 H14B 109.5
H14A C14 H14C 109.5
H14B C14 H14C 109.5
C12 C15 H15A 109.5
C12 C15 H15B 109.5
C12 C15 H15C 109.5
H15A C15 H15B 109.5
H15A C15 H15C 109.5
H15B C15 H15C 109.5
C7 C16 C17 115.19(15)
O2 C16 C7 125.76(17)
O2 C16 C17 119.05(17)
N1 C17 C16 114.86(15)
O3 C17 C16 120.34(17)
O3 C17 N1 124.80(17)
H18A C18 H18B 109.5
H18A C18 H18C 109.5
H18B C18 H18C 109.5
N1 C18 H18A 109.5
N1 C18 H18B 109.5
N1 C18 H18C 109.5
C1 N1 C18 120.55(15)
C17 N1 C1 121.42(14)
C17 N1 C18 117.85(15)
C9 O1 C10 111.36(15)

loop_
_geom_bond_atom_site_label_1
_geom_bond_atom_site_label_2
_geom_bond_distance
C1 C2 1.396(2)
C1 C6 1.405(2)
C1 N1 1.424(2)
C2 H2 0.9300
C2 C3 1.379(3)
C3 H3 0.9300
C3 C4 1.382(3)
C4 H4 0.9300
C4 C5 1.385(3)
C5 H5 0.9300
C5 C6 1.392(2)
C6 C7 1.531(2)
C7 C8 1.551(2)
C7 C11 1.536(2)
C7 C16 1.515(3)
C8 H8A 0.9700
C8 H8B 0.9700
C8 C9 1.514(2)
C9 H9A 0.9700
C9 H9B 0.9700
C9 O1 1.422(2)
C10 H10 0.9800
C10 C11 1.529(2)
C10 C12 1.549(2)
C10 O1 1.430(2)
C11 H11A 0.9700
C11 H11B 0.9700
C12 C13 1.526(3)
C12 C14 1.531(3)
C12 C15 1.528(3)
C13 H13A 0.9600
C13 H13B 0.9600
C13 H13C 0.9600
C14 H14A 0.9600
C14 H14B 0.9600
C14 H14C 0.9600
C15 H15A 0.9600
C15 H15B 0.9600
C15 H15C 0.9600
C16 C17 1.538(3)
C16 O2 1.195(3)
C17 N1 1.354(2)
C17 O3 1.216(2)
C18 H18A 0.9600
C18 H18B 0.9600
C18 H18C 0.9600
C18 N1 1.464(2)

loop_
_geom_torsion_atom_site_label_1
_geom_torsion_atom_site_label_2
_geom_torsion_atom_site_label_3
_geom_torsion_atom_site_label_4
_geom_torsion
C1 C2 C3 C4 -1.0(3)
C1 C6 C7 C8 76.86(19)
C1 C6 C7 C11 -161.30(16)
C1 C6 C7 C16 -39.9(2)
C2 C1 C6 C5 1.7(3)
C2 C1 C6 C7 -175.82(17)
C2 C1 N1 C17 -158.72(19)
C2 C1 N1 C18 16.4(3)
C2 C3 C4 C5 1.5(3)
C3 C4 C5 C6 -0.5(3)
C4 C5 C6 C1 -1.1(3)
C4 C5 C6 C7 176.29(19)
C5 C6 C7 C8 -100.5(2)
C5 C6 C7 C11 21.3(2)
C5 C6 C7 C16 142.70(18)
C6 C1 C2 C3 -0.7(3)
C6 C1 N1 C17 21.3(3)
C6 C1 N1 C18 -163.61(18)
C6 C7 C8 C9 173.79(15)
C6 C7 C11 C10 -170.89(15)
C6 C7 C16 C17 55.6(2)
C6 C7 C16 O2 -124.2(2)
C7 C8 C9 O1 -56.7(2)
C7 C16 C17 N1 -36.8(2)
C7 C16 C17 O3 143.0(2)
C8 C7 C11 C10 -49.0(2)
C8 C7 C16 C17 -60.65(19)
C8 C7 C16 O2 119.6(3)
C8 C9 O1 C10 63.3(2)
C11 C7 C8 C9 48.66(19)
C11 C7 C16 C17 178.99(15)
C11 C7 C16 O2 -0.8(3)
C11 C10 C12 C13 -63.1(2)
C11 C10 C12 C14 176.8(2)
C11 C10 C12 C15 58.8(2)
C11 C10 O1 C9 -61.29(19)
C12 C10 C11 C7 175.85(17)
C12 C10 O1 C9 174.30(14)
C16 C7 C8 C9 -73.22(18)
C16 C7 C11 C10 71.9(2)
C16 C17 N1 C1 -4.5(3)
C16 C17 N1 C18 -179.72(18)
N1 C1 C2 C3 179.34(19)
N1 C1 C6 C5 -178.32(17)
N1 C1 C6 C7 4.2(2)
O1 C10 C11 C7 55.4(2)
O1 C10 C12 C13 58.9(2)
O1 C10 C12 C14 -61.2(2)
O1 C10 C12 C15 -179.23(15)
O2 C16 C17 N1 143.0(2)
O2 C16 C17 O3 -37.2(3)
O3 C17 N1 C1 175.7(2)
O3 C17 N1 C18 0.5(3)
